data_4304697
loop_
_publ_author_name
'Javier Arias'
'Manuel Bardaj\'i'
'Pablo Espinet'

_publ_contact_author_address
;
 IU CINQUIMA/Quimica Inorganica, Facultad de Ciencias, 
Universidad de Valladolid. E-47071 Valladolid, Spain
;
_publ_contact_author_email espinet@qi.uva.es
_publ_contact_author_fax '+34 983 423013'
_publ_contact_author_name 'Pablo Espinet'
_publ_contact_author_phone '+34 983 423231'
_publ_section_title
;
Mononuclear, Dinuclear, and Hexanuclear Gold(I) Complexes with
(aza-15-crown-5)Dithiocarbamate
;
_journal_name_full 'Inorganic Chemistry'
_journal_page_first 1597
_journal_page_last 1606
_journal_paper_doi 10.1021/ic702252j
_journal_volume 47
_journal_year 2008
_chemical_formula_sum 'C47 H62 Au2 N2 O8 P2 S4'
_chemical_formula_weight 1367.10
_chemical_name_systematic
; 
 ? 
;
_space_group_IT_number 2
_symmetry_cell_setting triclinic
_symmetry_space_group_name_Hall '-P 1'
_symmetry_space_group_name_H-M 'P -1'
_atom_sites_solution_hydrogens geom
_atom_sites_solution_primary direct
_atom_sites_solution_secondary difmap
_audit_creation_method SHELXL-97
_cell_angle_alpha 77.470(5)
_cell_angle_beta 77.220(5)
_cell_angle_gamma 75.335(6)
_cell_formula_units_Z 4
_cell_length_a 16.241(5)
_cell_length_b 16.904(5)
_cell_length_c 20.632(6)
_cell_measurement_temperature 298(2)
_cell_volume 5266(3)
_computing_cell_refinement 'Bruker SMART'
_computing_data_collection 'Bruker SMART'
_computing_data_reduction 'Bruker SHELXTL'
_computing_molecular_graphics 'Bruker SHELXTL'
_computing_publication_material 'Bruker SHELXTL'
_computing_structure_refinement 'SHELXL-97 (Sheldrick, 1997)'
_computing_structure_solution 'SHELXS-97 (Sheldrick, 1990)'
_diffrn_ambient_temperature 298(2)
_diffrn_measured_fraction_theta_full 0.988
_diffrn_measured_fraction_theta_max 0.988
_diffrn_measurement_device_type 'CCD area detector'
_diffrn_measurement_method 'phi and omega scans'
_diffrn_radiation_monochromator graphite
_diffrn_radiation_source 'fine-focus sealed tube'
_diffrn_radiation_type MoK\a
_diffrn_radiation_wavelength 0.71073
_diffrn_reflns_av_R_equivalents 0.0380
_diffrn_reflns_av_sigmaI/netI 0.0801
_diffrn_reflns_limit_h_max 18
_diffrn_reflns_limit_h_min -17
_diffrn_reflns_limit_k_max 18
_diffrn_reflns_limit_k_min -15
_diffrn_reflns_limit_l_max 20
_diffrn_reflns_limit_l_min -22
_diffrn_reflns_number 24330
_diffrn_reflns_theta_full 23.33
_diffrn_reflns_theta_max 23.33
_diffrn_reflns_theta_min 1.03
_exptl_absorpt_coefficient_mu 5.836
_exptl_absorpt_correction_T_max 1
_exptl_absorpt_correction_T_min 0.414
_exptl_absorpt_correction_type multi-scan
_exptl_absorpt_process_details
; 
SADABS; a Program for Absorption Correction with the
Siemens SMART system (1996).
;
_exptl_crystal_colour yellow
_exptl_crystal_density_diffrn 1.725
_exptl_crystal_density_method 'not measured'
_exptl_crystal_description prism
_exptl_crystal_F_000 2696
_exptl_crystal_size_max 0.34
_exptl_crystal_size_mid 0.23
_exptl_crystal_size_min 0.12
_refine_diff_density_max 3.401
_refine_diff_density_min -2.260
_refine_diff_density_rms 0.174
_refine_ls_extinction_method none
_refine_ls_goodness_of_fit_ref 1.013
_refine_ls_hydrogen_treatment constr
_refine_ls_matrix_type full
_refine_ls_number_parameters 1132
_refine_ls_number_reflns 15080
_refine_ls_number_restraints 0
_refine_ls_restrained_S_all 1.013
_refine_ls_R_factor_all 0.0972
_refine_ls_R_factor_gt 0.0545
_refine_ls_shift/su_max 0.016
_refine_ls_shift/su_mean 0.001
_refine_ls_structure_factor_coef Fsqd
_refine_ls_weighting_details 'calc w=1/[\s^2^(Fo^2^)+(0.0845P)^2^+0.0000P] where P=(Fo^2^+2Fc^2^)/3'
_refine_ls_weighting_scheme calc
_refine_ls_wR_factor_gt 0.1268
_refine_ls_wR_factor_ref 0.1507
_reflns_number_gt 10123
_reflns_number_total 15080
_reflns_threshold_expression >2sigma(I)
_cod_data_source_file ic702252j-file002_5.cif
_cod_data_source_block aj409dm1
_cod_depositor_comments
;
The following automatic conversions were performed:
'_symmetry_cell_setting' value 'Triclinic' changed to 'triclinic'
according to '/home/saulius/struct/CIF-dictionaries/cif_core.dic'
dictionary named 'cif_core.dic' version 2.4.1 from 2010-06-29.

Automatic conversion script
Id: cif_fix_enum 1527 2010-12-29 10:47:43Z saulius 
;
_cod_original_cell_volume 5265(3)
_cod_database_code 4304697

loop_
_symmetry_equiv_pos_as_xyz
'x, y, z'
'-x, -y, -z'

loop_
_atom_site_label
_atom_site_type_symbol
_atom_site_fract_x
_atom_site_fract_y
_atom_site_fract_z
_atom_site_U_iso_or_equiv
_atom_site_adp_type
_atom_site_occupancy
_atom_site_symmetry_multiplicity
_atom_site_calc_flag
_atom_site_refinement_flags
_atom_site_disorder_assembly
_atom_site_disorder_group
Au1 Au 0.85795(3) 0.11798(3) 0.37529(2) 0.04580(16) Uani 1 1 d . . .
Au2 Au 0.70100(3) 0.18139(3) 0.30145(2) 0.04732(16) Uani 1 1 d . . .
S1 S 0.86888(19) 0.2392(2) 0.40510(17) 0.0555(9) Uani 1 1 d . . .
S2 S 1.0449(2) 0.1312(3) 0.3820(2) 0.0869(14) Uani 1 1 d . . .
C1 C 0.9789(7) 0.2129(8) 0.4118(6) 0.053(3) Uani 1 1 d . . .
S3 S 0.68071(19) 0.3047(2) 0.34226(15) 0.0522(8) Uani 1 1 d . . .
S4 S 0.5387(2) 0.2170(3) 0.40491(19) 0.0737(11) Uani 1 1 d . . .
C2 C 0.5825(7) 0.2989(8) 0.3961(5) 0.045(3) Uani 1 1 d . . .
N2 N 0.5439(6) 0.3625(7) 0.4297(4) 0.050(3) Uani 1 1 d . . .
P1 P 0.85535(18) -0.0036(2) 0.34884(13) 0.0385(7) Uani 1 1 d . . .
P2 P 0.73846(18) 0.0736(2) 0.24578(13) 0.0411(8) Uani 1 1 d . . .
C3 C 0.8410(6) 0.0044(7) 0.2627(5) 0.035(3) Uani 1 1 d . . .
H3A H 0.8427 -0.0504 0.2544 0.042 Uiso 1 1 calc R . .
H3B H 0.8884 0.0250 0.2319 0.042 Uiso 1 1 calc R . .
N1 N 1.0052(4) 0.2598(4) 0.4433(4) 0.066(3) Uani 1 1 d G . .
C4 C 0.9461(4) 0.3250(4) 0.4780(3) 0.069(4) Uani 1 1 d G . .
H4A H 0.9705 0.3311 0.5150 0.083 Uiso 1 1 calc R . .
H4B H 0.8916 0.3085 0.4967 0.083 Uiso 1 1 calc R . .
C5 C 0.9299(3) 0.4065(4) 0.4323(3) 0.088(5) Uani 1 1 d G . .
H5A H 0.9837 0.4242 0.4126 0.106 Uiso 1 1 calc R . .
H5B H 0.9023 0.4027 0.3962 0.106 Uiso 1 1 calc R . .
O1 O 0.8728(4) 0.4649(4) 0.4747(4) 0.116(4) Uani 1 1 d G . .
C6 C 0.8534(5) 0.5495(4) 0.4249(5) 0.225(18) Uani 1 1 d G . .
H6A H 0.8639 0.5410 0.3785 0.270 Uiso 1 1 calc R . .
H6B H 0.7944 0.5798 0.4365 0.270 Uiso 1 1 calc R . .
C7 C 0.9103(6) 0.5882(4) 0.4352(5) 0.24(2) Uani 1 1 d G . .
H7A H 0.9644 0.5490 0.4408 0.289 Uiso 1 1 calc R . .
H7B H 0.8882 0.6123 0.4759 0.289 Uiso 1 1 calc R . .
O2 O 0.9236(8) 0.6487(4) 0.3813(5) 0.43(3) Uani 1 1 d G . .
C8 C 0.9764(9) 0.6473(4) 0.3215(5) 0.58(7) Uani 1 1 d G . .
H8A H 0.9585 0.6146 0.2961 0.700 Uiso 1 1 calc R . .
H8B H 0.9710 0.7034 0.2964 0.700 Uiso 1 1 calc R . .
C9 C 1.0509(8) 0.6188(5) 0.3269(5) 0.35(4) Uani 1 1 d G . .
H9A H 1.0593 0.6331 0.3676 0.416 Uiso 1 1 calc R . .
H9B H 1.0859 0.6476 0.2894 0.416 Uiso 1 1 calc R . .
O3 O 1.0842(7) 0.5357(5) 0.3291(4) 0.190(8) Uani 1 1 d G . .
C10 C 1.1673(6) 0.4898(7) 0.3385(5) 0.209(16) Uani 1 1 d G . .
H10A H 1.1753 0.4976 0.3817 0.250 Uiso 1 1 calc R . .
H10B H 1.2082 0.5160 0.3044 0.250 Uiso 1 1 calc R . .
C11 C 1.1939(4) 0.4018(7) 0.3372(5) 0.26(2) Uani 1 1 d G . .
H11A H 1.2551 0.3829 0.3389 0.314 Uiso 1 1 calc R . .
H11B H 1.1838 0.3901 0.2959 0.314 Uiso 1 1 calc R . .
O4 O 1.1410(3) 0.3574(5) 0.3983(4) 0.165(7) Uani 1 1 d G . .
C12 C 1.1585(4) 0.2681(5) 0.3950(5) 0.147(10) Uani 1 1 d G . .
H12A H 1.2180 0.2413 0.3987 0.177 Uiso 1 1 calc R . .
H12B H 1.1459 0.2592 0.3537 0.177 Uiso 1 1 calc R . .
C13 C 1.0962(4) 0.2375(4) 0.4563(4) 0.108(7) Uani 1 1 d G . .
H13A H 1.1137 0.1777 0.4682 0.129 Uiso 1 1 calc R . .
H13B H 1.0986 0.2617 0.4942 0.129 Uiso 1 1 calc R . .
C14 C 0.4569(7) 0.3679(10) 0.4701(6) 0.062(4) Uani 1 1 d . . .
H14A H 0.4239 0.3420 0.4502 0.074 Uiso 1 1 calc R . .
H14B H 0.4282 0.4259 0.4685 0.074 Uiso 1 1 calc R . .
C15 C 0.4566(7) 0.3281(9) 0.5409(6) 0.060(4) Uani 1 1 d . . .
H15A H 0.4795 0.2688 0.5441 0.072 Uiso 1 1 calc R . .
H15B H 0.4915 0.3511 0.5613 0.072 Uiso 1 1 calc R . .
O5 O 0.3680(6) 0.3446(8) 0.5739(5) 0.089(4) Uani 1 1 d . . .
C16 C 0.3540(11) 0.3029(14) 0.6409(9) 0.116(8) Uani 1 1 d . A .
H16A H 0.2969 0.2906 0.6505 0.140 Uiso 1 1 calc R . .
H16B H 0.3955 0.2503 0.6441 0.140 Uiso 1 1 calc R . .
C17 C 0.360(3) 0.344(2) 0.6914(13) 0.186(15) Uani 1 1 d . . .
O6A O 0.3983(14) 0.3944(19) 0.6955(10) 0.088(11) Uiso 0.55(5) 1 d P A 1
O6B O 0.442(3) 0.316(3) 0.693(2) 0.15(2) Uiso 0.45(5) 1 d P A 2
C18A C 0.444(4) 0.411(5) 0.741(3) 0.12(3) Uiso 0.41(7) 1 d P A 1
C18B C 0.457(3) 0.331(3) 0.748(2) 0.13(2) Uiso 0.59(7) 1 d P A 2
C19 C 0.5274(15) 0.3843(17) 0.7285(9) 0.138(9) Uani 1 1 d . . .
H19A H 0.5386 0.3280 0.7531 0.165 Uiso 1 1 calc R A 1
H19B H 0.5509 0.4169 0.7504 0.165 Uiso 1 1 calc R A 1
O7 O 0.5777(11) 0.3818(18) 0.6670(8) 0.240(14) Uani 1 1 d . A .
C20 C 0.6414(14) 0.4044(15) 0.6418(10) 0.120(8) Uani 1 1 d . . .
H20A H 0.6849 0.3731 0.6686 0.144 Uiso 1 1 calc R A .
H20B H 0.6312 0.4617 0.6476 0.144 Uiso 1 1 calc R . .
C21 C 0.6808(9) 0.4018(12) 0.5728(8) 0.086(5) Uani 1 1 d . A .
H21A H 0.7157 0.4433 0.5573 0.104 Uiso 1 1 calc R . .
H21B H 0.7187 0.3478 0.5695 0.104 Uiso 1 1 calc R . .
O8 O 0.6191(5) 0.4163(6) 0.5313(4) 0.065(3) Uani 1 1 d . . .
C22 C 0.6571(8) 0.4179(10) 0.4631(7) 0.067(4) Uani 1 1 d . A .
H22A H 0.6976 0.3658 0.4572 0.080 Uiso 1 1 calc R . .
H22B H 0.6884 0.4623 0.4477 0.080 Uiso 1 1 calc R . .
C23 C 0.5855(8) 0.4317(9) 0.4228(7) 0.067(4) Uani 1 1 d . . .
H23A H 0.5412 0.4789 0.4356 0.080 Uiso 1 1 calc R A .
H23B H 0.6091 0.4466 0.3754 0.080 Uiso 1 1 calc R . .
C31 C 0.7719(7) -0.0544(8) 0.4016(5) 0.046(3) Uani 1 1 d . . .
C32 C 0.7821(9) -0.1392(10) 0.4078(7) 0.070(4) Uani 1 1 d . . .
H32 H 0.8309 -0.1703 0.3847 0.085 Uiso 1 1 calc R . .
C33 C 0.7164(13) -0.1782(13) 0.4504(10) 0.106(7) Uani 1 1 d . . .
H33 H 0.7226 -0.2354 0.4563 0.127 Uiso 1 1 calc R . .
C34 C 0.6458(12) -0.1313(17) 0.4819(9) 0.105(8) Uani 1 1 d . . .
H34 H 0.6021 -0.1566 0.5083 0.125 Uiso 1 1 calc R . .
C35 C 0.6360(11) -0.0475(14) 0.4763(8) 0.095(6) Uani 1 1 d . . .
H35 H 0.5869 -0.0165 0.4993 0.114 Uiso 1 1 calc R . .
C36 C 0.6994(8) -0.0095(11) 0.4363(6) 0.067(4) Uani 1 1 d . . .
H36 H 0.6932 0.0474 0.4327 0.081 Uiso 1 1 calc R . .
C41 C 0.9566(7) -0.0752(8) 0.3574(5) 0.044(3) Uani 1 1 d . . .
C42 C 0.9923(9) -0.0772(10) 0.4123(6) 0.071(4) Uani 1 1 d . . .
H42 H 0.9635 -0.0428 0.4436 0.085 Uiso 1 1 calc R . .
C43 C 1.0700(11) -0.1297(12) 0.4214(10) 0.090(5) Uani 1 1 d . . .
H43 H 1.0928 -0.1312 0.4593 0.108 Uiso 1 1 calc R . .
C44 C 1.1142(9) -0.1793(12) 0.3762(9) 0.085(6) Uani 1 1 d . . .
H44 H 1.1671 -0.2140 0.3831 0.102 Uiso 1 1 calc R . .
C45 C 1.0819(9) -0.1785(10) 0.3212(8) 0.077(5) Uani 1 1 d . . .
H45 H 1.1128 -0.2118 0.2897 0.093 Uiso 1 1 calc R . .
C46 C 1.0017(8) -0.1273(9) 0.3118(6) 0.058(4) Uani 1 1 d . . .
H46 H 0.9784 -0.1282 0.2747 0.070 Uiso 1 1 calc R . .
C51 C 0.7534(7) 0.1068(8) 0.1551(5) 0.042(3) Uani 1 1 d . . .
C52 C 0.8286(10) 0.0840(10) 0.1113(6) 0.074(5) Uani 1 1 d . . .
H52 H 0.8753 0.0471 0.1280 0.089 Uiso 1 1 calc R . .
C53 C 0.8367(10) 0.1143(11) 0.0430(7) 0.084(5) Uani 1 1 d . . .
H53 H 0.8888 0.1004 0.0140 0.101 Uiso 1 1 calc R . .
C54 C 0.7647(11) 0.1660(10) 0.0190(6) 0.077(5) Uani 1 1 d . . .
H54 H 0.7673 0.1844 -0.0272 0.092 Uiso 1 1 calc R . .
C55 C 0.6902(9) 0.1902(10) 0.0624(7) 0.073(4) Uani 1 1 d . . .
H55 H 0.6430 0.2264 0.0460 0.087 Uiso 1 1 calc R . .
C56 C 0.6852(8) 0.1613(9) 0.1296(6) 0.065(4) Uani 1 1 d . . .
H56 H 0.6345 0.1788 0.1589 0.078 Uiso 1 1 calc R . .
C61 C 0.6630(7) 0.0057(9) 0.2611(6) 0.049(3) Uani 1 1 d . . .
C62 C 0.6774(9) -0.0559(10) 0.2255(7) 0.071(4) Uani 1 1 d . . .
H62 H 0.7287 -0.0655 0.1947 0.085 Uiso 1 1 calc R . .
C63 C 0.6193(11) -0.1049(11) 0.2329(9) 0.090(5) Uani 1 1 d . . .
H63 H 0.6298 -0.1483 0.2092 0.109 Uiso 1 1 calc R . .
C64 C 0.5420(11) -0.0844(14) 0.2794(10) 0.107(7) Uani 1 1 d . . .
H64 H 0.4987 -0.1130 0.2833 0.128 Uiso 1 1 calc R . .
C65 C 0.5277(12) -0.0277(15) 0.3175(10) 0.110(7) Uani 1 1 d . . .
H65 H 0.4786 -0.0206 0.3507 0.132 Uiso 1 1 calc R . .
C66 C 0.5866(8) 0.0205(11) 0.3072(6) 0.074(5) Uani 1 1 d . . .
H66 H 0.5756 0.0638 0.3312 0.089 Uiso 1 1 calc R . .
Au3 Au 0.29011(3) 0.83941(4) 0.17864(2) 0.05114(16) Uani 1 1 d . . .
Au4 Au 0.09962(3) 0.91246(4) 0.14102(2) 0.05384(17) Uani 1 1 d . . .
S5 S 0.3092(2) 0.7132(2) 0.14264(16) 0.0574(9) Uani 1 1 d . . .
S6 S 0.4654(3) 0.7845(3) 0.0891(2) 0.0908(14) Uani 1 1 d . . .
C70 C 0.4136(8) 0.7069(9) 0.0973(6) 0.053(3) Uani 1 1 d . . .
N3 N 0.4517(6) 0.6394(7) 0.0695(5) 0.059(3) Uani 1 1 d . . .
S7 S 0.0909(2) 0.7756(3) 0.1468(2) 0.0753(11) Uani 1 1 d . . .
S8 S -0.0730(3) 0.8759(3) 0.1073(2) 0.0914(14) Uani 1 1 d . . .
C71 C -0.0058(8) 0.7844(9) 0.1225(6) 0.061(4) Uani 1 1 d . . .
N4 N -0.0238(7) 0.7122(9) 0.1171(6) 0.073(3) Uani 1 1 d . . .
P3 P 0.27233(18) 0.9528(2) 0.22526(15) 0.0460(8) Uani 1 1 d . . .
P4 P 0.12668(19) 1.0354(2) 0.14581(14) 0.0457(8) Uani 1 1 d . . .
C72 C 0.1679(7) 1.0266(8) 0.2239(5) 0.048(3) Uani 1 1 d . . .
H72A H 0.1744 1.0807 0.2280 0.058 Uiso 1 1 calc R . .
H72B H 0.1262 1.0086 0.2623 0.058 Uiso 1 1 calc R . .
C73 C 0.4059(9) 0.5725(10) 0.0780(7) 0.070(4) Uani 1 1 d . . .
H73A H 0.3744 0.5651 0.1239 0.084 Uiso 1 1 calc R . .
H73B H 0.4485 0.5215 0.0724 0.084 Uiso 1 1 calc R . .
C74 C 0.3441(9) 0.5852(10) 0.0309(7) 0.074(4) Uani 1 1 d . . .
H74A H 0.3145 0.5396 0.0423 0.089 Uiso 1 1 calc R . .
H74B H 0.3011 0.6361 0.0357 0.089 Uiso 1 1 calc R . .
O9 O 0.3889(6) 0.5898(7) -0.0372(5) 0.084(3) Uani 1 1 d . . .
C75 C 0.3356(10) 0.5988(12) -0.0864(8) 0.098(6) Uani 1 1 d . . .
H75A H 0.2822 0.6392 -0.0767 0.117 Uiso 1 1 calc R . .
H75B H 0.3214 0.5462 -0.0858 0.117 Uiso 1 1 calc R . .
C76 C 0.391(2) 0.6300(19) -0.1602(11) 0.26(2) Uani 1 1 d . . .
H76A H 0.3554 0.6402 -0.1946 0.311 Uiso 1 1 calc R . .
H76B H 0.4066 0.6814 -0.1598 0.311 Uiso 1 1 calc R . .
O10 O 0.4510(14) 0.5809(12) -0.1722(10) 0.169(7) Uani 1 1 d . B .
C77 C 0.5008(15) 0.628(2) -0.2370(9) 0.158(12) Uani 1 1 d . . .
C78A C 0.593(3) 0.604(3) -0.234(2) 0.13(2) Uiso 0.58(8) 1 d P B 1
C78B C 0.550(5) 0.682(6) -0.256(4) 0.18(4) Uiso 0.42(8) 1 d P B 2
O11A O 0.615(3) 0.612(4) -0.184(2) 0.12(2) Uiso 0.40(6) 1 d P B 1
O11B O 0.582(2) 0.681(3) -0.1879(13) 0.135(15) Uiso 0.60(6) 1 d P B 2
C79 C 0.676(3) 0.633(2) -0.1794(13) 0.198(16) Uani 1 1 d . . .
C80 C 0.6838(11) 0.6695(14) -0.1223(10) 0.125(8) Uani 1 1 d . B .
H80A H 0.7446 0.6677 -0.1246 0.150 Uiso 1 1 calc R . .
H80B H 0.6545 0.7275 -0.1288 0.150 Uiso 1 1 calc R . .
O12 O 0.6510(6) 0.6320(8) -0.0562(6) 0.107(4) Uani 1 1 d . . .
C81 C 0.5590(8) 0.6602(11) -0.0340(8) 0.083(5) Uani 1 1 d . B .
H81A H 0.5259 0.6416 -0.0593 0.100 Uiso 1 1 calc R . .
H81B H 0.5432 0.7203 -0.0395 0.100 Uiso 1 1 calc R . .
C82 C 0.5432(8) 0.6220(10) 0.0391(7) 0.075(4) Uani 1 1 d . . .
H82A H 0.5646 0.5624 0.0434 0.090 Uiso 1 1 calc R B .
H82B H 0.5755 0.6431 0.0634 0.090 Uiso 1 1 calc R . .
C83 C -0.1047(10) 0.7095(12) 0.0945(9) 0.102(6) Uani 1 1 d . . .
H83A H -0.1229 0.7612 0.0650 0.123 Uiso 1 1 calc R . .
H83B H -0.0918 0.6650 0.0686 0.123 Uiso 1 1 calc R . .
C84 C -0.1773(12) 0.6965(18) 0.1513(12) 0.154(11) Uani 1 1 d . . .
H84A H -0.1900 0.7418 0.1763 0.185 Uiso 1 1 calc R . .
H84B H -0.2280 0.7006 0.1321 0.185 Uiso 1 1 calc R . .
O13 O -0.1655(10) 0.6210(12) 0.1977(10) 0.158(6) Uani 1 1 d . . .
C85 C -0.1945(14) 0.5496(19) 0.1904(15) 0.167(13) Uani 1 1 d . . .
H85A H -0.1830 0.5449 0.1431 0.201 Uiso 1 1 calc R . .
H85B H -0.2564 0.5577 0.2060 0.201 Uiso 1 1 calc R . .
C86 C -0.152(2) 0.4728(19) 0.2283(16) 0.214(17) Uani 1 1 d . . .
H86A H -0.1434 0.4833 0.2706 0.256 Uiso 1 1 calc R . .
H86B H -0.1875 0.4322 0.2385 0.256 Uiso 1 1 calc R . .
O14 O -0.0743(12) 0.4430(12) 0.1919(9) 0.163(7) Uani 1 1 d . . .
C87 C -0.0083(18) 0.3951(18) 0.2332(11) 0.146(10) Uani 1 1 d . . .
H87A H 0.0095 0.4314 0.2555 0.175 Uiso 1 1 calc R . .
H87B H -0.0306 0.3525 0.2670 0.175 Uiso 1 1 calc R . .
C88 C 0.0620(15) 0.3591(16) 0.1866(13) 0.152(10) Uani 1 1 d . . .
H88A H 0.1059 0.3229 0.2110 0.182 Uiso 1 1 calc R . .
H88B H 0.0419 0.3256 0.1632 0.182 Uiso 1 1 calc R . .
O15 O 0.0984(9) 0.4189(9) 0.1394(8) 0.124(5) Uani 1 1 d . . .
C89 C 0.0782(15) 0.4263(15) 0.0750(10) 0.130(8) Uani 1 1 d . . .
H89A H 0.0161 0.4427 0.0770 0.156 Uiso 1 1 calc R . .
H89B H 0.0988 0.3736 0.0592 0.156 Uiso 1 1 calc R . .
C90 C 0.1209(14) 0.4903(15) 0.0284(10) 0.129(8) Uani 1 1 d . . .
H90A H 0.1804 0.4788 0.0348 0.155 Uiso 1 1 calc R . .
H90B H 0.1218 0.4845 -0.0175 0.155 Uiso 1 1 calc R . .
O16 O 0.0822(9) 0.5749(10) 0.0357(6) 0.123(5) Uani 1 1 d . . .
C91 C 0.1091(10) 0.6007(12) 0.0854(9) 0.101(6) Uani 1 1 d . . .
H91A H 0.1379 0.6462 0.0652 0.121 Uiso 1 1 calc R . .
H91B H 0.1504 0.5553 0.1060 0.121 Uiso 1 1 calc R . .
C92 C 0.0339(9) 0.6284(10) 0.1390(8) 0.081(5) Uani 1 1 d . . .
H92A H 0.0560 0.6314 0.1782 0.097 Uiso 1 1 calc R . .
H92B H -0.0011 0.5868 0.1525 0.097 Uiso 1 1 calc R . .
C101 C 0.3535(8) 1.0137(10) 0.1873(7) 0.063(4) Uani 1 1 d . . .
C102 C 0.3602(13) 1.0728(13) 0.2175(11) 0.107(7) Uani 1 1 d . . .
H102 H 0.3219 1.0809 0.2575 0.128 Uiso 1 1 calc R . .
C103 C 0.417(3) 1.122(3) 0.1957(15) 0.24(2) Uani 1 1 d . . .
H103 H 0.4195 1.1618 0.2192 0.284 Uiso 1 1 calc R . .
C104 C 0.469(2) 1.1092(16) 0.139(2) 0.20(2) Uani 1 1 d . . .
H104 H 0.5085 1.1428 0.1239 0.240 Uiso 1 1 calc R . .
C105 C 0.4713(9) 1.0506(14) 0.0990(10) 0.128(9) Uani 1 1 d . . .
H105 H 0.5097 1.0452 0.0586 0.153 Uiso 1 1 calc R . .
C106 C 0.4068(8) 0.9994(10) 0.1274(8) 0.086(5) Uani 1 1 d . . .
H106 H 0.4023 0.9584 0.1055 0.103 Uiso 1 1 calc R . .
C111 C 0.2806(7) 0.9246(8) 0.3145(6) 0.046(3) Uani 1 1 d . . .
C112 C 0.2412(8) 0.9776(9) 0.3605(6) 0.062(4) Uani 1 1 d . . .
H112 H 0.2077 1.0293 0.3462 0.074 Uiso 1 1 calc R . .
C113 C 0.2509(9) 0.9547(11) 0.4267(7) 0.084(5) Uani 1 1 d . . .
H113 H 0.2247 0.9909 0.4571 0.101 Uiso 1 1 calc R . .
C114 C 0.2998(10) 0.8778(13) 0.4480(8) 0.087(5) Uani 1 1 d . . .
H114 H 0.3055 0.8617 0.4931 0.104 Uiso 1 1 calc R . .
C115 C 0.3401(8) 0.8246(10) 0.4034(7) 0.065(4) Uani 1 1 d . . .
H115 H 0.3732 0.7729 0.4182 0.078 Uiso 1 1 calc R . .
C116 C 0.3314(7) 0.8479(8) 0.3369(6) 0.057(3) Uani 1 1 d . . .
H116 H 0.3597 0.8122 0.3065 0.068 Uiso 1 1 calc R . .
C121 C 0.2062(7) 1.0748(9) 0.0772(6) 0.049(3) Uani 1 1 d . . .
C122 C 0.2445(8) 1.0271(10) 0.0268(6) 0.068(4) Uani 1 1 d . . .
H122 H 0.2297 0.9767 0.0292 0.081 Uiso 1 1 calc R . .
C123 C 0.3040(9) 1.0545(13) -0.0263(8) 0.092(6) Uani 1 1 d . . .
H123 H 0.3293 1.0232 -0.0603 0.111 Uiso 1 1 calc R . .
C124 C 0.3260(10) 1.1301(14) -0.0286(8) 0.098(6) Uani 1 1 d . . .
H124 H 0.3658 1.1496 -0.0645 0.117 Uiso 1 1 calc R . .
C125 C 0.2888(10) 1.1756(12) 0.0225(8) 0.083(5) Uani 1 1 d . . .
H125 H 0.3058 1.2243 0.0220 0.099 Uiso 1 1 calc R . .
C126 C 0.2268(8) 1.1496(9) 0.0742(6) 0.063(4) Uani 1 1 d . . .
H126 H 0.1991 1.1824 0.1068 0.075 Uiso 1 1 calc R . .
C131 C 0.0367(7) 1.1240(8) 0.1473(5) 0.048(3) Uani 1 1 d . . .
C132 C -0.0096(7) 1.1514(8) 0.2063(6) 0.045(3) Uani 1 1 d . . .
H132 H 0.0065 1.1247 0.2475 0.054 Uiso 1 1 calc R . .
C133 C -0.0792(8) 1.2178(10) 0.2046(7) 0.066(4) Uani 1 1 d . . .
H133 H -0.1106 1.2341 0.2448 0.079 Uiso 1 1 calc R . .
C134 C -0.1031(9) 1.2602(11) 0.1450(9) 0.086(5) Uani 1 1 d . . .
H134 H -0.1507 1.3046 0.1449 0.103 Uiso 1 1 calc R . .
C135 C -0.0568(11) 1.2373(13) 0.0854(9) 0.105(7) Uani 1 1 d . . .
H135 H -0.0703 1.2678 0.0444 0.126 Uiso 1 1 calc R . .
C136 C 0.0108(9) 1.1675(11) 0.0873(7) 0.085(5) Uani 1 1 d . . .
H136 H 0.0394 1.1494 0.0470 0.102 Uiso 1 1 calc R . .

loop_
_atom_site_aniso_label
_atom_site_aniso_U_11
_atom_site_aniso_U_22
_atom_site_aniso_U_33
_atom_site_aniso_U_23
_atom_site_aniso_U_13
_atom_site_aniso_U_12
Au1 0.0525(3) 0.0521(4) 0.0405(3) -0.0160(2) -0.0138(2) -0.0133(3)
Au2 0.0466(3) 0.0527(4) 0.0420(3) -0.0191(2) -0.0082(2) 0.0001(3)
S1 0.0509(17) 0.049(2) 0.076(2) -0.0286(17) -0.0298(16) 0.0027(17)
S2 0.065(2) 0.083(4) 0.127(3) -0.068(3) -0.034(2) 0.015(2)
C1 0.048(7) 0.055(10) 0.065(8) -0.032(7) -0.017(6) -0.004(7)
S3 0.0481(17) 0.056(2) 0.0545(18) -0.0233(16) -0.0031(15) -0.0088(17)
S4 0.071(2) 0.065(3) 0.088(3) -0.035(2) 0.019(2) -0.028(2)
C2 0.044(6) 0.050(9) 0.036(6) -0.016(6) -0.012(5) 0.007(6)
N2 0.049(6) 0.054(8) 0.044(6) -0.018(5) -0.001(5) -0.003(6)
P1 0.0423(16) 0.045(2) 0.0343(15) -0.0080(14) -0.0143(13) -0.0120(16)
P2 0.0435(16) 0.052(2) 0.0302(15) -0.0080(14) -0.0128(13) -0.0091(16)
C3 0.042(6) 0.028(7) 0.038(6) -0.013(5) -0.011(5) -0.004(6)
N1 0.060(6) 0.063(9) 0.090(8) -0.041(7) -0.032(6) 0.000(6)
C4 0.088(10) 0.071(12) 0.068(9) -0.023(8) -0.032(8) -0.027(9)
C5 0.104(12) 0.067(13) 0.098(12) 0.001(10) -0.034(10) -0.024(11)
O1 0.108(9) 0.050(9) 0.168(12) -0.025(8) 0.006(9) 0.002(8)
C6 0.13(2) 0.20(4) 0.40(5) -0.19(4) -0.13(3) 0.07(2)
C7 0.22(3) 0.30(5) 0.27(4) -0.23(4) -0.02(3) -0.04(3)
O2 0.50(6) 0.58(8) 0.24(3) 0.06(4) -0.05(4) -0.29(6)
C8 0.78(14) 0.89(17) 0.15(4) -0.23(7) 0.08(6) -0.30(12)
C9 0.76(11) 0.16(3) 0.15(3) -0.01(2) 0.06(4) -0.29(5)
O3 0.22(2) 0.21(2) 0.170(16) -0.026(15) -0.023(16) -0.118(19)
C10 0.090(16) 0.27(5) 0.28(4) -0.09(3) 0.04(2) -0.09(2)
C11 0.18(3) 0.30(5) 0.31(4) -0.19(4) 0.13(3) -0.10(3)
O4 0.103(10) 0.188(19) 0.223(17) -0.088(14) 0.038(10) -0.078(12)
C12 0.079(12) 0.14(2) 0.25(3) -0.11(2) -0.002(15) -0.041(15)
C13 0.084(11) 0.113(17) 0.159(17) -0.072(14) -0.080(12) 0.011(11)
C14 0.036(6) 0.083(12) 0.063(8) -0.022(8) -0.008(6) 0.003(7)
C15 0.041(7) 0.076(12) 0.061(8) -0.014(7) -0.009(6) -0.009(7)
O5 0.055(5) 0.122(11) 0.071(6) 0.007(6) 0.006(5) -0.017(6)
C16 0.076(11) 0.15(2) 0.095(14) 0.020(14) 0.020(10) -0.040(13)
C17 0.30(5) 0.14(3) 0.097(18) -0.044(18) 0.05(2) -0.08(4)
C19 0.16(2) 0.17(3) 0.078(14) -0.005(14) -0.065(14) -0.01(2)
O7 0.119(12) 0.52(4) 0.071(10) -0.016(16) -0.018(9) -0.070(19)
C20 0.113(15) 0.17(2) 0.098(16) 0.006(14) -0.039(13) -0.072(17)
C21 0.060(9) 0.115(16) 0.087(11) -0.012(10) -0.014(9) -0.028(10)
O8 0.052(5) 0.075(8) 0.073(6) -0.032(5) -0.012(5) -0.005(5)
C22 0.044(7) 0.086(13) 0.080(10) -0.041(8) 0.001(7) -0.018(8)
C23 0.064(8) 0.057(11) 0.072(9) -0.019(8) -0.005(7) 0.000(8)
C31 0.055(7) 0.050(10) 0.040(6) -0.002(6) -0.016(6) -0.020(7)
C32 0.062(8) 0.085(14) 0.069(9) 0.000(8) -0.009(7) -0.037(10)
C33 0.108(14) 0.096(17) 0.128(16) 0.013(13) -0.037(13) -0.063(14)
C34 0.068(11) 0.17(3) 0.087(13) -0.007(14) 0.001(10) -0.073(16)
C35 0.077(11) 0.13(2) 0.067(10) -0.019(11) 0.006(9) -0.019(14)
C36 0.050(7) 0.103(14) 0.045(7) -0.020(8) 0.007(7) -0.015(9)
C41 0.045(6) 0.047(9) 0.042(7) -0.003(6) -0.016(6) -0.008(6)
C42 0.079(10) 0.070(12) 0.060(9) 0.002(7) -0.037(8) 0.001(9)
C43 0.087(12) 0.080(15) 0.109(14) 0.003(11) -0.047(11) -0.017(11)
C44 0.050(9) 0.091(16) 0.099(13) 0.045(11) -0.031(9) -0.024(10)
C45 0.049(8) 0.071(13) 0.091(11) 0.008(9) 0.002(8) -0.006(8)
C46 0.054(8) 0.054(10) 0.059(8) 0.016(7) -0.013(7) -0.016(8)
C51 0.044(6) 0.039(8) 0.042(6) -0.013(6) -0.013(6) 0.002(6)
C52 0.094(11) 0.090(13) 0.036(7) -0.016(7) -0.025(7) 0.002(10)
C53 0.089(11) 0.114(16) 0.047(8) -0.035(9) 0.005(8) -0.014(11)
C54 0.114(12) 0.081(13) 0.041(8) -0.015(7) -0.039(9) -0.005(11)
C55 0.066(9) 0.081(13) 0.064(10) -0.004(8) -0.019(8) -0.004(9)
C56 0.055(8) 0.070(11) 0.053(8) 0.000(7) -0.013(6) 0.009(8)
C61 0.046(7) 0.064(10) 0.042(7) -0.008(6) -0.022(6) -0.010(7)
C62 0.066(9) 0.083(13) 0.068(9) -0.001(9) -0.016(7) -0.031(9)
C63 0.099(12) 0.070(13) 0.122(14) -0.015(10) -0.032(11) -0.046(11)
C64 0.057(10) 0.13(2) 0.134(17) 0.031(14) -0.034(12) -0.049(13)
C65 0.074(12) 0.15(2) 0.110(16) -0.015(14) -0.010(11) -0.050(14)
C66 0.056(8) 0.114(15) 0.056(8) -0.003(8) -0.005(7) -0.039(9)
Au3 0.0496(3) 0.0547(4) 0.0490(3) -0.0244(2) -0.0033(2) -0.0024(3)
Au4 0.0638(3) 0.0620(4) 0.0458(3) -0.0112(2) -0.0127(2) -0.0272(3)
S5 0.0542(18) 0.058(3) 0.062(2) -0.0282(17) -0.0065(16) -0.0035(18)
S6 0.072(2) 0.085(4) 0.120(3) -0.056(3) 0.017(2) -0.022(3)
C70 0.059(7) 0.052(10) 0.046(7) -0.018(6) -0.012(6) -0.001(7)
N3 0.055(6) 0.055(9) 0.060(6) -0.028(6) -0.005(5) 0.013(6)
S7 0.065(2) 0.061(3) 0.111(3) -0.014(2) -0.034(2) -0.019(2)
S8 0.076(3) 0.072(4) 0.122(4) -0.029(3) -0.024(3) 0.006(3)
C71 0.054(7) 0.060(11) 0.072(9) -0.034(8) 0.007(7) -0.013(8)
N4 0.053(6) 0.074(10) 0.100(9) -0.032(7) -0.012(6) -0.017(7)
P3 0.0388(16) 0.054(2) 0.0486(18) -0.0209(16) -0.0088(14) -0.0048(17)
P4 0.0416(16) 0.060(3) 0.0401(17) -0.0165(15) -0.0088(14) -0.0111(17)
C72 0.050(7) 0.059(10) 0.043(7) -0.026(6) -0.012(6) -0.009(7)
C73 0.085(10) 0.052(11) 0.073(9) -0.015(8) -0.025(8) 0.000(9)
C74 0.065(9) 0.072(12) 0.082(10) -0.025(8) -0.007(8) -0.002(9)
O9 0.081(6) 0.100(10) 0.072(6) -0.034(6) -0.023(6) 0.002(6)
C75 0.072(10) 0.111(17) 0.116(14) -0.030(12) -0.054(10) 0.010(10)
C76 0.37(4) 0.21(3) 0.093(16) -0.089(18) -0.13(2) 0.25(3)
O10 0.23(2) 0.124(16) 0.178(17) -0.050(13) -0.118(16) 0.005(15)
C77 0.129(19) 0.27(4) 0.052(11) -0.013(16) 0.001(12) -0.04(2)
C79 0.31(4) 0.21(4) 0.102(18) -0.09(2) 0.02(2) -0.10(4)
C80 0.081(12) 0.13(2) 0.125(17) 0.000(15) 0.026(12) -0.007(13)
O12 0.064(6) 0.119(12) 0.110(9) -0.021(8) 0.012(6) 0.006(7)
C81 0.058(9) 0.078(14) 0.098(12) -0.025(10) -0.005(8) 0.017(9)
C82 0.066(9) 0.068(12) 0.083(10) -0.026(9) -0.016(8) 0.016(9)
C83 0.082(11) 0.114(17) 0.141(16) -0.040(13) -0.056(11) -0.030(11)
C84 0.058(11) 0.19(3) 0.18(2) 0.02(2) -0.009(14) -0.031(16)
O13 0.115(11) 0.145(17) 0.214(18) -0.048(14) 0.010(12) -0.047(13)
C85 0.108(17) 0.19(3) 0.24(3) -0.12(3) 0.052(19) -0.10(2)
C86 0.21(3) 0.13(3) 0.23(3) 0.01(2) 0.08(3) -0.05(3)
O14 0.150(14) 0.149(18) 0.169(16) -0.050(13) 0.057(13) -0.047(13)
C87 0.16(2) 0.18(3) 0.110(18) 0.016(18) -0.027(18) -0.09(2)
C88 0.133(19) 0.16(3) 0.16(2) 0.017(19) 0.006(17) -0.08(2)
O15 0.121(10) 0.132(14) 0.132(11) -0.013(10) -0.034(9) -0.051(10)
C89 0.16(2) 0.14(2) 0.106(16) -0.024(15) -0.033(15) -0.059(19)
C90 0.149(19) 0.11(2) 0.113(16) -0.057(14) -0.020(14) 0.037(17)
O16 0.139(11) 0.128(14) 0.110(10) -0.034(9) -0.040(9) -0.013(10)
C91 0.089(12) 0.108(17) 0.114(14) -0.037(12) -0.004(11) -0.034(12)
C92 0.072(9) 0.056(12) 0.121(13) -0.024(10) -0.007(10) -0.025(9)
C101 0.047(7) 0.064(11) 0.085(10) -0.009(8) -0.027(8) -0.017(8)
C102 0.115(15) 0.103(17) 0.129(16) 0.011(13) -0.050(13) -0.072(14)
C103 0.29(5) 0.31(6) 0.15(3) -0.02(3) -0.12(3) -0.07(4)
C104 0.19(3) 0.072(19) 0.40(6) 0.05(3) -0.22(4) -0.07(2)
C105 0.037(8) 0.13(2) 0.146(17) 0.072(15) 0.011(10) 0.002(11)
C106 0.048(8) 0.074(13) 0.113(13) -0.001(10) 0.002(9) 0.000(9)
C111 0.037(6) 0.046(9) 0.058(7) -0.019(6) -0.016(6) 0.002(7)
C112 0.060(8) 0.063(11) 0.065(9) -0.027(7) -0.030(7) 0.013(8)
C113 0.081(10) 0.100(16) 0.072(10) -0.047(10) -0.023(9) 0.017(11)
C114 0.082(10) 0.117(17) 0.067(10) -0.021(10) -0.045(9) 0.000(11)
C115 0.065(8) 0.065(11) 0.069(9) -0.010(8) -0.043(8) 0.005(8)
C116 0.050(7) 0.044(10) 0.077(9) -0.024(7) -0.013(7) 0.003(7)
C121 0.035(6) 0.058(10) 0.054(7) -0.017(7) -0.006(5) -0.006(7)
C122 0.058(8) 0.081(12) 0.068(9) -0.029(8) 0.008(7) -0.026(8)
C123 0.052(9) 0.136(19) 0.086(11) -0.039(11) 0.019(8) -0.024(11)
C124 0.061(10) 0.15(2) 0.080(12) 0.006(12) 0.004(9) -0.052(12)
C125 0.082(10) 0.100(15) 0.076(11) -0.003(10) -0.013(9) -0.047(11)
C126 0.068(9) 0.067(11) 0.054(8) -0.004(7) -0.007(7) -0.024(9)
C131 0.039(6) 0.068(10) 0.039(7) -0.003(6) -0.014(5) -0.016(7)
C132 0.052(7) 0.035(8) 0.049(7) -0.001(6) -0.015(6) -0.011(7)
C133 0.054(8) 0.067(12) 0.071(9) -0.012(8) -0.005(7) -0.006(8)
C134 0.060(9) 0.069(13) 0.112(14) -0.009(11) -0.008(10) 0.003(9)
C135 0.086(12) 0.128(19) 0.081(12) 0.013(11) -0.046(10) 0.017(12)
C136 0.068(9) 0.128(17) 0.051(8) -0.019(9) -0.017(7) 0.003(11)

loop_
_atom_type_symbol
_atom_type_description
_atom_type_scat_dispersion_real
_atom_type_scat_dispersion_imag
_atom_type_scat_source
C C 0.0033 0.0016 'International Tables Vol C Tables 4.2.6.8 and 6.1.1.4'
H H 0.0000 0.0000 'International Tables Vol C Tables 4.2.6.8 and 6.1.1.4'
N N 0.0061 0.0033 'International Tables Vol C Tables 4.2.6.8 and 6.1.1.4'
O O 0.0106 0.0060 'International Tables Vol C Tables 4.2.6.8 and 6.1.1.4'
P P 0.1023 0.0942 'International Tables Vol C Tables 4.2.6.8 and 6.1.1.4'
S S 0.1246 0.1234 'International Tables Vol C Tables 4.2.6.8 and 6.1.1.4'
Au Au -2.0133 8.8022 'International Tables Vol C Tables 4.2.6.8 and 6.1.1.4'

loop_
_geom_angle_atom_site_label_1
_geom_angle_atom_site_label_2
_geom_angle_atom_site_label_3
_geom_angle
_geom_angle_site_symmetry_1
_geom_angle_site_symmetry_3
_geom_angle_publ_flag
P1 Au1 S1 176.31(10) . . ?
P1 Au1 Au2 82.37(7) . . ?
S1 Au1 Au2 101.29(8) . . ?
P2 Au2 S3 168.89(11) . . ?
P2 Au2 Au1 93.00(7) . . ?
S3 Au2 Au1 86.03(8) . . ?
C1 S1 Au1 99.1(4) . . ?
N1 C1 S2 122.3(8) . . ?
N1 C1 S1 116.5(9) . . ?
S2 C1 S1 121.1(7) . . ?
C2 S3 Au2 97.5(4) . . ?
N2 C2 S4 121.9(9) . . ?
N2 C2 S3 117.7(9) . . ?
S4 C2 S3 120.4(7) . . ?
C2 N2 C23 120.5(10) . . ?
C2 N2 C14 121.7(11) . . ?
C23 N2 C14 117.6(11) . . ?
C41 P1 C31 106.3(6) . . ?
C41 P1 C3 106.3(5) . . ?
C31 P1 C3 105.7(5) . . ?
C41 P1 Au1 109.4(4) . . ?
C31 P1 Au1 114.8(4) . . ?
C3 P1 Au1 113.7(4) . . ?
C51 P2 C61 103.2(5) . . ?
C51 P2 C3 105.6(5) . . ?
C61 P2 C3 104.9(5) . . ?
C51 P2 Au2 112.1(4) . . ?
C61 P2 Au2 117.5(4) . . ?
C3 P2 Au2 112.5(3) . . ?
P1 C3 P2 112.1(5) . . ?
C1 N1 C4 123.3(6) . . ?
C1 N1 C13 120.0(6) . . ?
C4 N1 C13 115.8 . . ?
N1 C4 C5 112.5 . . ?
O1 C5 C4 105.7 . . ?
C5 O1 C6 104.9 . . ?
C7 C6 O1 101.1 . . ?
C6 C7 O2 108.6 . . ?
C8 O2 C7 132.1 . . ?
C9 C8 O2 112.6 . . ?
C8 C9 O3 120.2 . . ?
C9 O3 C10 129.2 . . ?
O3 C10 C11 122.5 . . ?
C10 C11 O4 107.9 . . ?
C12 O4 C11 110.0 . . ?
O4 C12 C13 101.5 . . ?
N1 C13 C12 111.7 . . ?
N2 C14 C15 113.3(10) . . ?
O5 C15 C14 106.1(10) . . ?
C16 O5 C15 113.9(12) . . ?
C17 C16 O5 117(2) . . ?
O6A C17 O6B 65(3) . . ?
O6A C17 C16 136(3) . . ?
O6B C17 C16 98(3) . . ?
C17 O6A C18A 139(4) . . ?
C18B O6B C17 108(5) . . ?
C19 C18A O6A 115(5) . . ?
O6B C18B C19 109(4) . . ?
C18A C19 O7 126(3) . . ?
C18A C19 C18B 52(3) . . ?
O7 C19 C18B 116(3) . . ?
C20 O7 C19 133(2) . . ?
O7 C20 C21 123.5(19) . . ?
O8 C21 C20 111.9(13) . . ?
C21 O8 C22 112.1(10) . . ?
O8 C22 C23 108.0(10) . . ?
N2 C23 C22 116.9(12) . . ?
C36 C31 C32 119.7(13) . . ?
C36 C31 P1 120.6(11) . . ?
C32 C31 P1 119.7(10) . . ?
C31 C32 C33 118.9(16) . . ?
C34 C33 C32 119(2) . . ?
C33 C34 C35 122.0(18) . . ?
C34 C35 C36 119.3(17) . . ?
C35 C36 C31 120.9(16) . . ?
C42 C41 C46 118.0(12) . . ?
C42 C41 P1 117.4(10) . . ?
C46 C41 P1 124.5(9) . . ?
C43 C42 C41 120.4(15) . . ?
C44 C43 C42 121.2(16) . . ?
C45 C44 C43 120.2(15) . . ?
C44 C45 C46 119.7(16) . . ?
C41 C46 C45 120.4(13) . . ?
C56 C51 C52 118.4(11) . . ?
C56 C51 P2 116.9(9) . . ?
C52 C51 P2 124.6(9) . . ?
C51 C52 C53 121.6(14) . . ?
C52 C53 C54 118.0(14) . . ?
C55 C54 C53 120.6(12) . . ?
C56 C55 C54 119.9(14) . . ?
C55 C56 C51 121.4(12) . . ?
C62 C61 C66 119.2(13) . . ?
C62 C61 P2 120.9(10) . . ?
C66 C61 P2 119.7(11) . . ?
C61 C62 C63 122.3(15) . . ?
C62 C63 C64 115.1(17) . . ?
C65 C64 C63 124.1(17) . . ?
C64 C65 C66 118.3(19) . . ?
C65 C66 C61 120.6(17) . . ?
P3 Au3 S5 173.49(12) . . ?
P3 Au3 Au4 88.04(8) . . ?
S5 Au3 Au4 94.83(8) . . ?
P4 Au4 S7 170.10(12) . . ?
P4 Au4 Au3 83.48(8) . . ?
S7 Au4 Au3 87.13(9) . . ?
C70 S5 Au3 99.0(5) . . ?
N3 C70 S6 121.1(10) . . ?
N3 C70 S5 118.5(10) . . ?
S6 C70 S5 120.4(8) . . ?
C70 N3 C82 122.9(12) . . ?
C70 N3 C73 120.1(11) . . ?
C82 N3 C73 116.3(12) . . ?
C71 S7 Au4 104.0(5) . . ?
N4 C71 S8 122.6(10) . . ?
N4 C71 S7 115.7(11) . . ?
S8 C71 S7 121.7(9) . . ?
C71 N4 C83 122.3(14) . . ?
C71 N4 C92 121.5(11) . . ?
C83 N4 C92 116.0(13) . . ?
C101 P3 C111 105.3(6) . . ?
C101 P3 C72 105.4(6) . . ?
C111 P3 C72 104.1(5) . . ?
C101 P3 Au3 113.4(5) . . ?
C111 P3 Au3 111.3(4) . . ?
C72 P3 Au3 116.3(4) . . ?
C131 P4 C121 101.8(6) . . ?
C131 P4 C72 104.5(5) . . ?
C121 P4 C72 105.9(5) . . ?
C131 P4 Au4 117.6(4) . . ?
C121 P4 Au4 116.4(4) . . ?
C72 P4 Au4 109.3(4) . . ?
P3 C72 P4 111.9(6) . . ?
N3 C73 C74 115.7(12) . . ?
O9 C74 C73 110.5(11) . . ?
C74 O9 C75 114.9(11) . . ?
O9 C75 C76 107.2(15) . . ?
O10 C76 C75 110(2) . . ?
C76 O10 C77 102(3) . . ?
C78B C77 C78A 59(4) . . ?
C78B C77 O10 142(4) . . ?
C78A C77 O10 108(3) . . ?
O11A C78A C77 118(4) . . ?
C77 C78B O11B 102(6) . . ?
C79 O11A C78A 130(4) . . ?
C79 O11B C78B 119(4) . . ?
O11A C79 C80 125(4) . . ?
O11A C79 O11B 47(3) . . ?
C80 C79 O11B 98(2) . . ?
O12 C80 C79 117(2) . . ?
C80 O12 C81 114.9(13) . . ?
O12 C81 C82 104.5(12) . . ?
N3 C82 C81 112.5(11) . . ?
C84 C83 N4 113.5(15) . . ?
O13 C84 C83 118(2) . . ?
C84 O13 C85 122(2) . . ?
O13 C85 C86 112(3) . . ?
O14 C86 C85 110(2) . . ?
C86 O14 C87 114(2) . . ?
C88 C87 O14 105(2) . . ?
O15 C88 C87 112(2) . . ?
C88 O15 C89 112.1(17) . . ?
O15 C89 C90 107.9(17) . . ?
O16 C90 C89 116.2(18) . . ?
C91 O16 C90 113.6(16) . . ?
O16 C91 C92 111.3(14) . . ?
C91 C92 N4 114.4(14) . . ?
C102 C101 C106 120.3(15) . . ?
C102 C101 P3 119.3(14) . . ?
C106 C101 P3 120.4(12) . . ?
C101 C102 C103 126(3) . . ?
C104 C103 C102 115(4) . . ?
C103 C104 C105 128(3) . . ?
C104 C105 C106 113(2) . . ?
C101 C106 C105 118.0(18) . . ?
C112 C111 C116 118.5(11) . . ?
C112 C111 P3 122.8(10) . . ?
C116 C111 P3 118.6(9) . . ?
C113 C112 C111 120.8(14) . . ?
C112 C113 C114 119.5(14) . . ?
C115 C114 C113 120.8(14) . . ?
C114 C115 C116 119.8(14) . . ?
C115 C116 C111 120.5(12) . . ?
C126 C121 C122 120.7(12) . . ?
C126 C121 P4 121.6(10) . . ?
C122 C121 P4 117.7(11) . . ?
C123 C122 C121 119.9(15) . . ?
C122 C123 C124 119.2(16) . . ?
C125 C124 C123 120.0(14) . . ?
C126 C125 C124 120.6(16) . . ?
C121 C126 C125 119.5(14) . . ?
C132 C131 C136 117.0(12) . . ?
C132 C131 P4 123.2(9) . . ?
C136 C131 P4 119.8(10) . . ?
C133 C132 C131 120.6(11) . . ?
C134 C133 C132 121.4(14) . . ?
C133 C134 C135 119.7(15) . . ?
C134 C135 C136 119.0(14) . . ?
C131 C136 C135 122.1(14) . . ?

loop_
_geom_bond_atom_site_label_1
_geom_bond_atom_site_label_2
_geom_bond_distance
_geom_bond_site_symmetry_2
_geom_bond_publ_flag
Au1 P1 2.250(3) . ?
Au1 S1 2.322(3) . ?
Au1 Au2 3.0972(9) . ?
Au2 P2 2.247(3) . ?
Au2 S3 2.335(3) . ?
S1 C1 1.758(11) . ?
S2 C1 1.662(13) . ?
C1 N1 1.324(12) . ?
S3 C2 1.743(11) . ?
S4 C2 1.669(13) . ?
C2 N2 1.348(15) . ?
N2 C23 1.459(16) . ?
N2 C14 1.466(14) . ?
P1 C41 1.797(12) . ?
P1 C31 1.814(12) . ?
P1 C3 1.816(9) . ?
P2 C51 1.812(11) . ?
P2 C61 1.817(13) . ?
P2 C3 1.832(10) . ?
N1 C4 1.4659 . ?
N1 C13 1.4986 . ?
C4 C5 1.4883 . ?
C5 O1 1.4668 . ?
O1 C6 1.5739 . ?
C6 C7 1.3362 . ?
C7 O2 1.3572 . ?
O2 C8 1.3380 . ?
C8 C9 1.2037 . ?
C9 O3 1.3665 . ?
O3 C10 1.4079 . ?
C10 C11 1.4437 . ?
C11 O4 1.5257 . ?
O4 C12 1.4761 . ?
C12 C13 1.5185 . ?
C14 C15 1.470(16) . ?
C15 O5 1.434(14) . ?
O5 C16 1.407(18) . ?
C16 C17 1.40(3) . ?
C17 O6A 1.21(3) . ?
C17 O6B 1.30(5) . ?
O6A C18A 1.42(6) . ?
O6B C18B 1.30(5) . ?
C18A C19 1.31(6) . ?
C18B C19 1.57(5) . ?
C19 O7 1.35(2) . ?
O7 C20 1.17(2) . ?
C20 C21 1.43(2) . ?
C21 O8 1.401(15) . ?
O8 C22 1.404(14) . ?
C22 C23 1.519(17) . ?
C31 C36 1.373(17) . ?
C31 C32 1.381(19) . ?
C32 C33 1.43(2) . ?
C33 C34 1.34(3) . ?
C34 C35 1.37(3) . ?
C35 C36 1.37(2) . ?
C41 C42 1.374(15) . ?
C41 C46 1.387(17) . ?
C42 C43 1.37(2) . ?
C43 C44 1.35(2) . ?
C44 C45 1.35(2) . ?
C45 C46 1.396(18) . ?
C51 C56 1.372(16) . ?
C51 C52 1.372(17) . ?
C52 C53 1.379(18) . ?
C53 C54 1.39(2) . ?
C54 C55 1.365(19) . ?
C55 C56 1.357(17) . ?
C61 C62 1.345(19) . ?
C61 C66 1.389(17) . ?
C62 C63 1.370(18) . ?
C63 C64 1.42(2) . ?
C64 C65 1.31(3) . ?
C65 C66 1.36(2) . ?
Au3 P3 2.254(3) . ?
Au3 S5 2.334(4) . ?
Au3 Au4 3.2265(10) . ?
Au4 P4 2.256(4) . ?
Au4 S7 2.329(4) . ?
S5 C70 1.735(12) . ?
S6 C70 1.690(14) . ?
C70 N3 1.335(15) . ?
N3 C82 1.461(16) . ?
N3 C73 1.464(17) . ?
S7 C71 1.712(13) . ?
S8 C71 1.665(15) . ?
C71 N4 1.358(17) . ?
N4 C83 1.501(16) . ?
N4 C92 1.525(19) . ?
P3 C101 1.815(14) . ?
P3 C111 1.825(11) . ?
P3 C72 1.835(12) . ?
P4 C131 1.808(13) . ?
P4 C121 1.826(12) . ?
P4 C72 1.841(10) . ?
C73 C74 1.493(17) . ?
C74 O9 1.429(15) . ?
O9 C75 1.434(15) . ?
C75 C76 1.64(3) . ?
C76 O10 1.13(2) . ?
O10 C77 1.57(3) . ?
C77 C78B 1.31(8) . ?
C77 C78A 1.47(5) . ?
C78A O11A 1.20(5) . ?
C78B O11B 1.60(8) . ?
O11A C79 1.15(4) . ?
O11B C79 1.56(5) . ?
C79 C80 1.49(3) . ?
C80 O12 1.421(19) . ?
O12 C81 1.449(16) . ?
C81 C82 1.499(19) . ?
C83 C84 1.49(2) . ?
C84 O13 1.42(2) . ?
O13 C85 1.45(3) . ?
C85 C86 1.46(4) . ?
C86 O14 1.35(3) . ?
O14 C87 1.48(3) . ?
C87 C88 1.42(3) . ?
C88 O15 1.39(2) . ?
O15 C89 1.41(2) . ?
C89 C90 1.49(3) . ?
C90 O16 1.44(2) . ?
O16 C91 1.387(18) . ?
C91 C92 1.51(2) . ?
C101 C102 1.32(2) . ?
C101 C106 1.373(19) . ?
C102 C103 1.33(4) . ?
C103 C104 1.30(5) . ?
C104 C105 1.41(3) . ?
C105 C106 1.47(2) . ?
C111 C112 1.385(16) . ?
C111 C116 1.395(17) . ?
C112 C113 1.371(17) . ?
C113 C114 1.38(2) . ?
C114 C115 1.37(2) . ?
C115 C116 1.371(17) . ?
C121 C126 1.373(18) . ?
C121 C122 1.393(17) . ?
C122 C123 1.374(18) . ?
C123 C124 1.40(2) . ?
C124 C125 1.38(2) . ?
C125 C126 1.375(18) . ?
C131 C132 1.389(15) . ?
C131 C136 1.390(17) . ?
C132 C133 1.378(18) . ?
C133 C134 1.364(19) . ?
C134 C135 1.37(2) . ?
C135 C136 1.39(2) . ?
